data_2213712
loop_
_publ_author_name
'Chen, Ji-Shu'
'Liu, Pin-Hua'
'Fu, Wen-Fu'

_publ_section_title
;(\m-<i>trans</i>-1,2-Di-4-pyridylethylene-\k^2^<i>N</i>:<i>N</i>')bis[(bipyridine-\k^2^<i>N</i>,<i>N</i>')(triphenylphosphine-\k<i>P</i>)copper(I)]
 bis(tetrafluoroborate)
;
_journal_coeditor_code BX2080
_journal_issue 6
_journal_name_full 'Acta Crystallographica Section E'
_journal_page_first m1689
_journal_page_last m1689
_journal_paper_doi 10.1107/S1600536807021046
_journal_volume 63
_journal_year 2007
_chemical_formula_iupac '[Cu2 (C10 H8 N2)2 (C12 H10 N2) (C18 H15 P)2] (B F4)2'
_chemical_formula_moiety 'C68 H56 Cu2 N6 P2 2+ , 2B F4 -'
_chemical_formula_sum 'C68 H56 B2 Cu2 F8 N6 P2'
_chemical_formula_weight 1319.83
_chemical_name_systematic
;
(\m-trans-1,2-Di-4-pyridylethylene-\k^2^N:N')bis[(bipyridine-
\k^2^N,N')(triphenylphosphine-\kP)copper(I)] bis(tetrafluoroborate)
;
_space_group_IT_number 14
_symmetry_cell_setting monoclinic
_symmetry_space_group_name_Hall '-P 2ybc'
_symmetry_space_group_name_H-M 'P 1 21/c 1'
_atom_sites_solution_hydrogens geom
_atom_sites_solution_primary direct
_atom_sites_solution_secondary difmap
_audit_creation_method SHELXL97
_cell_angle_alpha 90.00
_cell_angle_beta 97.021(3)
_cell_angle_gamma 90.00
_cell_formula_units_Z 2
_cell_length_a 9.9800(17)
_cell_length_b 15.420(3)
_cell_length_c 20.461(4)
_cell_measurement_reflns_used 4281
_cell_measurement_temperature 298(2)
_cell_measurement_theta_max 23.904
_cell_measurement_theta_min 2.402
_cell_volume 3125.2(10)
_computing_cell_refinement SMART
_computing_data_collection 'SMART (Bruker, 2000)'
_computing_data_reduction 'SAINT (Bruker, 2000)'
_computing_molecular_graphics SHELXTL
_computing_publication_material SHELXTL
_computing_structure_refinement SHELXTL
_computing_structure_solution 'SHELXTL (Bruker, 2000)'
_diffrn_ambient_temperature 298(2)
_diffrn_measured_fraction_theta_full 0.989
_diffrn_measured_fraction_theta_max 0.989
_diffrn_measurement_device_type 'Bruker SMART CCD area-detector'
_diffrn_measurement_method '\f and \w'
_diffrn_radiation_monochromator graphite
_diffrn_radiation_source 'fine-focus sealed tube'
_diffrn_radiation_type MoK\a
_diffrn_radiation_wavelength 0.71073
_diffrn_reflns_av_R_equivalents 0.0389
_diffrn_reflns_av_sigmaI/netI 0.0508
_diffrn_reflns_limit_h_max 11
_diffrn_reflns_limit_h_min -12
_diffrn_reflns_limit_k_max 19
_diffrn_reflns_limit_k_min -20
_diffrn_reflns_limit_l_max 26
_diffrn_reflns_limit_l_min -24
_diffrn_reflns_number 18965
_diffrn_reflns_theta_full 28.46
_diffrn_reflns_theta_max 28.46
_diffrn_reflns_theta_min 1.66
_exptl_absorpt_coefficient_mu 0.803
_exptl_absorpt_correction_T_max 0.8065
_exptl_absorpt_correction_T_min 0.7241
_exptl_absorpt_correction_type multi-scan
_exptl_absorpt_process_details '(SADABS; Bruker, 2000)'
_exptl_crystal_colour orange
_exptl_crystal_density_diffrn 1.403
_exptl_crystal_density_method 'not measured'
_exptl_crystal_description block
_exptl_crystal_F_000 1352
_exptl_crystal_size_max 0.43
_exptl_crystal_size_mid 0.33
_exptl_crystal_size_min 0.28
_refine_diff_density_max 0.576
_refine_diff_density_min -0.302
_refine_ls_extinction_method none
_refine_ls_goodness_of_fit_ref 1.021
_refine_ls_hydrogen_treatment constr
_refine_ls_matrix_type full
_refine_ls_number_parameters 417
_refine_ls_number_reflns 7853
_refine_ls_number_restraints 24
_refine_ls_restrained_S_all 1.029
_refine_ls_R_factor_all 0.0816
_refine_ls_R_factor_gt 0.0563
_refine_ls_shift/su_max 0.000
_refine_ls_shift/su_mean 0.000
_refine_ls_structure_factor_coef Fsqd
_refine_ls_weighting_details 'calc w = 1/[\s^2^(Fo^2^)+(0.08P)^2^+0.3449P] where P=(Fo^2^+2Fc^2^)/3'
_refine_ls_weighting_scheme calc
_refine_ls_wR_factor_gt 0.1359
_refine_ls_wR_factor_ref 0.1508
_reflns_number_gt 5153
_reflns_number_total 7853
_reflns_threshold_expression I>2\s(I)
_cod_data_source_file bx2080.cif
_cod_data_source_block I
_cod_original_cell_volume 3125.1(9)
_cod_original_sg_symbol_H-M 'P 21/c'
_cod_database_code 2213712
_cod_database_fobs_code 2213712

loop_
_symmetry_equiv_pos_as_xyz
'x, y, z'
'-x, y+1/2, -z+1/2'
'-x, -y, -z'
'x, -y-1/2, z-1/2'

loop_
_atom_site_type_symbol
_atom_site_label
_atom_site_fract_x
_atom_site_fract_y
_atom_site_fract_z
_atom_site_U_iso_or_equiv
_atom_site_adp_type
_atom_site_calc_flag
_atom_site_refinement_flags
_atom_site_occupancy
_atom_site_disorder_assembly
_atom_site_disorder_group
Cu Cu1 0.42023(3) 0.38370(2) 0.344472(16) 0.04103(13) Uani d . 1 . .
B B1 0.9491(4) 0.2631(3) 0.4471(2) 0.0644(11) Uani d . 1 . .
F F1 1.0554(3) 0.2971(3) 0.48247(17) 0.1462(14) Uani d . 1 A .
F F2 0.8749(4) 0.3173(3) 0.4106(3) 0.204(2) Uani d . 1 A .
F F3 0.8605(10) 0.2406(11) 0.4895(5) 0.111(3) Uani d PU 0.53(2) A 1
F F4 1.0069(8) 0.1932(6) 0.4234(10) 0.120(4) Uani d PU 0.53(2) A 1
F F3' 0.8805(14) 0.1996(11) 0.4747(8) 0.116(4) Uani d PU 0.47(2) A 2
F F4' 0.9873(12) 0.2275(13) 0.3889(7) 0.121(5) Uani d PU 0.47(2) A 2
N N1 0.2699(2) 0.46424(17) 0.36860(12) 0.0478(6) Uani d . 1 . .
N N2 0.5345(2) 0.47842(16) 0.39456(11) 0.0447(6) Uani d . 1 . .
N N3 0.4329(2) 0.27321(15) 0.40019(12) 0.0441(6) Uani d . 1 . .
P P1 0.41005(8) 0.33931(5) 0.24243(4) 0.04054(19) Uani d . 1 . .
C C1 0.1367(3) 0.4520(3) 0.35548(18) 0.0652(9) Uani d . 1 . .
H H1 0.1056 0.3998 0.3366 0.078 Uiso calc R 1 . .
C C2 0.0443(4) 0.5131(4) 0.3686(2) 0.0876(13) Uani d . 1 . .
H H2 -0.0477 0.5029 0.3584 0.105 Uiso calc R 1 . .
C C3 0.0895(5) 0.5886(4) 0.3969(3) 0.1018(16) Uani d . 1 . .
H H3 0.0285 0.6309 0.4068 0.122 Uiso calc R 1 . .
C C4 0.2254(5) 0.6024(3) 0.4110(2) 0.0830(13) Uani d . 1 . .
H H4 0.2575 0.6543 0.4302 0.100 Uiso calc R 1 . .
C C5 0.3149(3) 0.5387(2) 0.39656(15) 0.0491(7) Uani d . 1 . .
C C6 0.4622(3) 0.5462(2) 0.41245(14) 0.0492(7) Uani d . 1 . .
C C7 0.5263(5) 0.6166(2) 0.4450(2) 0.0747(11) Uani d . 1 . .
H H7 0.4757 0.6637 0.4562 0.090 Uiso calc R 1 . .
C C8 0.6619(5) 0.6170(3) 0.4604(2) 0.0888(15) Uani d . 1 . .
H H8 0.7048 0.6646 0.4816 0.107 Uiso calc R 1 . .
C C9 0.7351(4) 0.5474(3) 0.44471(19) 0.0795(13) Uani d . 1 . .
H H9 0.8281 0.5457 0.4564 0.095 Uiso calc R 1 . .
C C10 0.6687(3) 0.4794(3) 0.41107(17) 0.0623(9) Uani d . 1 . .
H H10 0.7190 0.4323 0.3994 0.075 Uiso calc R 1 . .
C C11 0.3221(3) 0.2292(2) 0.40972(16) 0.0519(8) Uani d . 1 . .
H H11 0.2387 0.2545 0.3964 0.062 Uiso calc R 1 . .
C C12 0.3244(3) 0.1487(2) 0.43810(17) 0.0550(8) Uani d . 1 . .
H H12 0.2437 0.1211 0.4435 0.066 Uiso calc R 1 . .
C C13 0.4454(3) 0.10855(19) 0.45863(15) 0.0474(7) Uani d . 1 . .
C C14 0.5616(3) 0.1536(2) 0.44819(15) 0.0514(8) Uani d . 1 . .
H H14 0.6462 0.1291 0.4603 0.062 Uiso calc R 1 . .
C C15 0.5508(3) 0.2342(2) 0.41999(15) 0.0492(7) Uani d . 1 . .
H H15 0.6299 0.2636 0.4142 0.059 Uiso calc R 1 . .
C C16 0.4468(3) 0.0232(2) 0.48979(16) 0.0530(8) Uani d . 1 . .
H H16 0.3635 -0.0006 0.4957 0.064 Uiso calc R 1 . .
C C17 0.3409(3) 0.22928(19) 0.23978(14) 0.0460(7) Uani d . 1 . .
C C18 0.2070(4) 0.2191(2) 0.24903(19) 0.0646(9) Uani d . 1 . .
H H18 0.1519 0.2678 0.2486 0.077 Uiso calc R 1 . .
C C19 0.1535(4) 0.1386(3) 0.2589(2) 0.0800(12) Uani d . 1 . .
H H19 0.0632 0.1329 0.2653 0.096 Uiso calc R 1 . .
C C20 0.2350(5) 0.0670(3) 0.2593(2) 0.0811(12) Uani d . 1 . .
H H20 0.2001 0.0124 0.2666 0.097 Uiso calc R 1 . .
C C21 0.3662(4) 0.0750(2) 0.2490(2) 0.0769(11) Uani d . 1 . .
H H21 0.4200 0.0258 0.2483 0.092 Uiso calc R 1 . .
C C22 0.4205(4) 0.1564(2) 0.23954(18) 0.0606(9) Uani d . 1 . .
H H22 0.5107 0.1616 0.2330 0.073 Uiso calc R 1 . .
C C23 0.2975(3) 0.3979(2) 0.18074(15) 0.0475(7) Uani d . 1 . .
C C24 0.2294(4) 0.3593(3) 0.12521(16) 0.0617(9) Uani d . 1 . .
H H24 0.2436 0.3010 0.1168 0.074 Uiso calc R 1 . .
C C25 0.1402(4) 0.4072(4) 0.08217(19) 0.0792(12) Uani d . 1 . .
H H25 0.0936 0.3806 0.0454 0.095 Uiso calc R 1 . .
C C26 0.1208(4) 0.4925(4) 0.0935(2) 0.0875(14) Uani d . 1 . .
H H26 0.0620 0.5245 0.0640 0.105 Uiso calc R 1 . .
C C27 0.1871(4) 0.5319(3) 0.1479(2) 0.0807(12) Uani d . 1 . .
H H27 0.1732 0.5905 0.1554 0.097 Uiso calc R 1 . .
C C28 0.2744(3) 0.4847(2) 0.19161(17) 0.0600(9) Uani d . 1 . .
H H28 0.3183 0.5116 0.2289 0.072 Uiso calc R 1 . .
C C29 0.5715(3) 0.33021(18) 0.20944(14) 0.0445(7) Uani d . 1 . .
C C30 0.6839(3) 0.3112(2) 0.25418(17) 0.0606(9) Uani d . 1 . .
H H30 0.6738 0.3029 0.2983 0.073 Uiso calc R 1 . .
C C31 0.8103(4) 0.3045(3) 0.2338(2) 0.0727(11) Uani d . 1 . .
H H31 0.8844 0.2904 0.2641 0.087 Uiso calc R 1 . .
C C32 0.8271(4) 0.3185(3) 0.1696(2) 0.0765(11) Uani d . 1 . .
H H32 0.9124 0.3149 0.1559 0.092 Uiso calc R 1 . .
C C33 0.7172(4) 0.3377(3) 0.1256(2) 0.0833(13) Uani d . 1 . .
H H33 0.7280 0.3466 0.0816 0.100 Uiso calc R 1 . .
C C34 0.5904(4) 0.3441(3) 0.14528(17) 0.0631(9) Uani d . 1 . .
H H34 0.5169 0.3580 0.1146 0.076 Uiso calc R 1 . .

loop_
_atom_site_aniso_label
_atom_site_aniso_U_11
_atom_site_aniso_U_22
_atom_site_aniso_U_33
_atom_site_aniso_U_12
_atom_site_aniso_U_13
_atom_site_aniso_U_23
Cu1 0.0438(2) 0.0354(2) 0.0437(2) 0.00140(14) 0.00421(15) -0.00142(15)
B1 0.042(2) 0.061(3) 0.088(3) 0.0003(19) 0.001(2) -0.008(2)
F1 0.0811(19) 0.203(4) 0.153(3) -0.052(2) 0.0074(18) -0.076(3)
F2 0.131(3) 0.188(4) 0.287(6) 0.042(3) -0.001(3) 0.116(4)
F3 0.085(4) 0.148(8) 0.108(5) -0.037(5) 0.037(3) -0.014(5)
F4 0.102(4) 0.099(5) 0.158(9) 0.021(4) 0.012(5) -0.022(5)
F3' 0.101(6) 0.120(7) 0.123(7) -0.036(5) 0.000(5) 0.027(6)
F4' 0.111(6) 0.152(9) 0.097(6) -0.023(5) 0.009(4) -0.037(6)
N1 0.0456(14) 0.0488(15) 0.0494(15) 0.0084(11) 0.0072(11) -0.0006(12)
N2 0.0445(14) 0.0452(14) 0.0441(13) -0.0061(11) 0.0038(11) -0.0007(11)
N3 0.0481(14) 0.0412(13) 0.0424(13) -0.0004(11) 0.0037(11) 0.0065(11)
P1 0.0428(4) 0.0375(4) 0.0406(4) 0.0047(3) 0.0022(3) -0.0004(3)
C1 0.049(2) 0.074(2) 0.072(2) 0.0068(17) 0.0040(17) -0.0035(19)
C2 0.052(2) 0.104(4) 0.108(3) 0.023(2) 0.015(2) -0.002(3)
C3 0.086(3) 0.088(3) 0.136(4) 0.044(3) 0.033(3) -0.001(3)
C4 0.089(3) 0.058(2) 0.107(3) 0.018(2) 0.030(3) -0.008(2)
C5 0.062(2) 0.0404(16) 0.0470(17) 0.0069(14) 0.0159(15) 0.0042(13)
C6 0.066(2) 0.0432(17) 0.0399(16) -0.0055(15) 0.0138(14) -0.0008(13)
C7 0.094(3) 0.062(2) 0.071(3) -0.018(2) 0.022(2) -0.024(2)
C8 0.106(4) 0.097(4) 0.066(3) -0.049(3) 0.018(2) -0.033(2)
C9 0.062(2) 0.114(4) 0.062(2) -0.036(2) 0.0053(19) -0.013(2)
C10 0.053(2) 0.072(2) 0.062(2) -0.0132(17) 0.0058(16) -0.0056(18)
C11 0.0486(18) 0.0519(19) 0.0562(19) 0.0079(14) 0.0105(14) 0.0100(15)
C12 0.0480(18) 0.0500(18) 0.068(2) -0.0027(15) 0.0107(15) 0.0139(16)
C13 0.0574(19) 0.0422(17) 0.0428(16) 0.0011(14) 0.0073(14) 0.0035(13)
C14 0.0490(18) 0.0522(18) 0.0522(18) 0.0082(15) 0.0024(14) 0.0124(15)
C15 0.0482(18) 0.0495(18) 0.0486(17) -0.0053(14) 0.0008(14) 0.0083(14)
C16 0.0541(19) 0.0506(19) 0.0547(18) 0.0001(14) 0.0085(15) 0.0102(15)
C17 0.0538(18) 0.0405(16) 0.0426(16) -0.0011(13) 0.0016(13) -0.0049(13)
C18 0.055(2) 0.049(2) 0.091(3) -0.0012(16) 0.0105(18) -0.0096(19)
C19 0.070(3) 0.066(3) 0.104(3) -0.023(2) 0.013(2) -0.011(2)
C20 0.107(4) 0.046(2) 0.088(3) -0.023(2) 0.003(2) -0.006(2)
C21 0.087(3) 0.0392(19) 0.102(3) 0.0015(19) 0.004(2) -0.008(2)
C22 0.064(2) 0.0415(18) 0.076(2) 0.0038(16) 0.0073(18) -0.0062(17)
C23 0.0440(17) 0.0535(19) 0.0450(16) 0.0063(13) 0.0050(13) 0.0041(14)
C24 0.059(2) 0.073(2) 0.0508(19) 0.0030(18) -0.0007(16) -0.0007(17)
C25 0.063(2) 0.118(4) 0.052(2) 0.000(2) -0.0101(18) 0.011(2)
C26 0.067(3) 0.116(4) 0.076(3) 0.021(3) -0.004(2) 0.037(3)
C27 0.083(3) 0.073(3) 0.084(3) 0.027(2) 0.003(2) 0.022(2)
C28 0.060(2) 0.056(2) 0.063(2) 0.0106(16) 0.0005(16) 0.0099(17)
C29 0.0479(17) 0.0405(16) 0.0460(17) 0.0027(13) 0.0092(13) -0.0012(13)
C30 0.054(2) 0.077(2) 0.0510(19) 0.0099(18) 0.0080(15) 0.0054(17)
C31 0.049(2) 0.094(3) 0.074(3) 0.0117(19) 0.0036(18) -0.001(2)
C32 0.058(2) 0.088(3) 0.089(3) 0.008(2) 0.031(2) 0.006(2)
C33 0.078(3) 0.110(4) 0.066(3) 0.014(3) 0.029(2) 0.016(2)
C34 0.063(2) 0.076(3) 0.052(2) 0.0132(18) 0.0105(16) 0.0103(17)

loop_
_atom_type_symbol
_atom_type_description
_atom_type_scat_dispersion_real
_atom_type_scat_dispersion_imag
_atom_type_scat_source
C C 0.0033 0.0016 'International Tables Vol C Tables 4.2.6.8 and 6.1.1.4'
H H 0.0000 0.0000 'International Tables Vol C Tables 4.2.6.8 and 6.1.1.4'
B B 0.0013 0.0007 'International Tables Vol C Tables 4.2.6.8 and 6.1.1.4'
N N 0.0061 0.0033 'International Tables Vol C Tables 4.2.6.8 and 6.1.1.4'
P P 0.1023 0.0942 'International Tables Vol C Tables 4.2.6.8 and 6.1.1.4'
F F 0.0171 0.0103 'International Tables Vol C Tables 4.2.6.8 and 6.1.1.4'
Cu Cu 0.3201 1.2651 'International Tables Vol C Tables 4.2.6.8 and 6.1.1.4'

loop_
_geom_angle_atom_site_label_1
_geom_angle_atom_site_label_2
_geom_angle_atom_site_label_3
_geom_angle_site_symmetry_1
_geom_angle
_geom_angle_publ_flag
N3 Cu1 N2 . 108.80(10) yes
N3 Cu1 N1 . 111.53(10) yes
N2 Cu1 N1 . 80.03(10) yes
N3 Cu1 P1 . 105.30(7) yes
N2 Cu1 P1 . 131.18(7) yes
N1 Cu1 P1 . 117.94(7) yes
F2 B1 F1 . 115.2(5) ?
F2 B1 F4 . 123.7(9) ?
F1 B1 F4 . 99.5(6) ?
F2 B1 F3' . 115.1(7) ?
F1 B1 F3' . 118.1(7) ?
F4 B1 F3' . 80.3(7) ?
F2 B1 F3 . 99.3(7) ?
F1 B1 F3 . 107.1(6) ?
F4 B1 F3 . 111.6(6) ?
F3' B1 F3 . 31.6(6) ?
F2 B1 F4' . 87.7(10) ?
F1 B1 F4' . 109.7(5) ?
F4 B1 F4' . 37.5(4) ?
F3' B1 F4' . 105.9(7) ?
F3 B1 F4' . 135.0(6) ?
C5 N1 C1 . 118.7(3) ?
C5 N1 Cu1 . 114.0(2) ?
C1 N1 Cu1 . 127.1(2) ?
C10 N2 C6 . 118.4(3) ?
C10 N2 Cu1 . 127.7(2) ?
C6 N2 Cu1 . 113.9(2) ?
C11 N3 C15 . 116.2(3) ?
C11 N3 Cu1 . 120.7(2) ?
C15 N3 Cu1 . 122.3(2) ?
C23 P1 C29 . 106.18(14) ?
C23 P1 C17 . 103.95(14) ?
C29 P1 C17 . 105.34(14) ?
C23 P1 Cu1 . 117.28(10) ?
C29 P1 Cu1 . 115.88(10) ?
C17 P1 Cu1 . 106.96(10) ?
N1 C1 C2 . 122.7(4) ?
N1 C1 H1 . 118.6 ?
C2 C1 H1 . 118.6 ?
C3 C2 C1 . 118.7(4) ?
C3 C2 H2 . 120.7 ?
C1 C2 H2 . 120.7 ?
C2 C3 C4 . 119.6(4) ?
C2 C3 H3 . 120.2 ?
C4 C3 H3 . 120.2 ?
C3 C4 C5 . 119.6(4) ?
C3 C4 H4 . 120.2 ?
C5 C4 H4 . 120.2 ?
N1 C5 C4 . 120.7(3) ?
N1 C5 C6 . 115.8(3) ?
C4 C5 C6 . 123.4(3) ?
N2 C6 C7 . 120.4(3) ?
N2 C6 C5 . 115.7(3) ?
C7 C6 C5 . 123.8(3) ?
C8 C7 C6 . 120.3(4) ?
C8 C7 H7 . 119.8 ?
C6 C7 H7 . 119.8 ?
C7 C8 C9 . 119.6(4) ?
C7 C8 H8 . 120.2 ?
C9 C8 H8 . 120.2 ?
C8 C9 C10 . 118.6(4) ?
C8 C9 H9 . 120.7 ?
C10 C9 H9 . 120.7 ?
N2 C10 C9 . 122.5(4) ?
N2 C10 H10 . 118.7 ?
C9 C10 H10 . 118.7 ?
N3 C11 C12 . 123.6(3) ?
N3 C11 H11 . 118.2 ?
C12 C11 H11 . 118.2 ?
C11 C12 C13 . 120.4(3) ?
C11 C12 H12 . 119.8 ?
C13 C12 H12 . 119.8 ?
C12 C13 C14 . 116.4(3) ?
C12 C13 C16 . 120.0(3) ?
C14 C13 C16 . 123.5(3) ?
C15 C14 C13 . 119.6(3) ?
C15 C14 H14 . 120.2 ?
C13 C14 H14 . 120.2 ?
N3 C15 C14 . 123.8(3) ?
N3 C15 H15 . 118.1 ?
C14 C15 H15 . 118.1 ?
C16 C16 C13 3_656 126.6(4) ?
C16 C16 H16 3_656 116.7 ?
C13 C16 H16 . 116.7 ?
C22 C17 C18 . 118.5(3) ?
C22 C17 P1 . 122.8(3) ?
C18 C17 P1 . 118.0(2) ?
C19 C18 C17 . 121.5(4) ?
C19 C18 H18 . 119.3 ?
C17 C18 H18 . 119.3 ?
C20 C19 C18 . 119.1(4) ?
C20 C19 H19 . 120.5 ?
C18 C19 H19 . 120.5 ?
C21 C20 C19 . 120.6(4) ?
C21 C20 H20 . 119.7 ?
C19 C20 H20 . 119.7 ?
C20 C21 C22 . 120.2(4) ?
C20 C21 H21 . 119.9 ?
C22 C21 H21 . 119.9 ?
C17 C22 C21 . 120.1(3) ?
C17 C22 H22 . 119.9 ?
C21 C22 H22 . 119.9 ?
C28 C23 C24 . 118.3(3) ?
C28 C23 P1 . 118.0(2) ?
C24 C23 P1 . 123.6(3) ?
C23 C24 C25 . 120.3(4) ?
C23 C24 H24 . 119.9 ?
C25 C24 H24 . 119.9 ?
C26 C25 C24 . 120.2(4) ?
C26 C25 H25 . 119.9 ?
C24 C25 H25 . 119.9 ?
C25 C26 C27 . 120.4(4) ?
C25 C26 H26 . 119.8 ?
C27 C26 H26 . 119.8 ?
C26 C27 C28 . 119.9(4) ?
C26 C27 H27 . 120.0 ?
C28 C27 H27 . 120.0 ?
C27 C28 C23 . 120.8(4) ?
C27 C28 H28 . 119.6 ?
C23 C28 H28 . 119.6 ?
C34 C29 C30 . 118.1(3) ?
C34 C29 P1 . 125.1(2) ?
C30 C29 P1 . 116.8(2) ?
C31 C30 C29 . 120.8(3) ?
C31 C30 H30 . 119.6 ?
C29 C30 H30 . 119.6 ?
C32 C31 C30 . 120.3(3) ?
C32 C31 H31 . 119.9 ?
C30 C31 H31 . 119.9 ?
C31 C32 C33 . 119.2(4) ?
C31 C32 H32 . 120.4 ?
C33 C32 H32 . 120.4 ?
C32 C33 C34 . 121.0(4) ?
C32 C33 H33 . 119.5 ?
C34 C33 H33 . 119.5 ?
C29 C34 C33 . 120.7(3) ?
C29 C34 H34 . 119.7 ?
C33 C34 H34 . 119.7 ?

loop_
_geom_bond_atom_site_label_1
_geom_bond_atom_site_label_2
_geom_bond_site_symmetry_2
_geom_bond_distance
_geom_bond_publ_flag
Cu1 N3 . 2.045(2) yes
Cu1 N2 . 2.049(2) ?
Cu1 N1 . 2.054(2) yes
Cu1 P1 . 2.1877(9) ?
B1 F2 . 1.292(5) ?
B1 F1 . 1.318(5) ?
B1 F4 . 1.340(8) ?
B1 F3' . 1.356(11) ?
B1 F3 . 1.358(10) ?
B1 F4' . 1.405(9) ?
N1 C5 . 1.336(4) ?
N1 C1 . 1.337(4) ?
N2 C10 . 1.341(4) ?
N2 C6 . 1.346(4) ?
N3 C11 . 1.332(4) ?
N3 C15 . 1.339(4) ?
P1 C23 . 1.824(3) ?
P1 C29 . 1.827(3) ?
P1 C17 . 1.830(3) ?
C1 C2 . 1.368(5) ?
C1 H1 . 0.9300 ?
C2 C3 . 1.353(7) ?
C2 H2 . 0.9300 ?
C3 C4 . 1.369(7) ?
C3 H3 . 0.9300 ?
C4 C5 . 1.383(5) ?
C4 H4 . 0.9300 ?
C5 C6 . 1.471(5) ?
C6 C7 . 1.388(5) ?
C7 C8 . 1.352(6) ?
C7 H7 . 0.9300 ?
C8 C9 . 1.358(6) ?
C8 H8 . 0.9300 ?
C9 C10 . 1.379(5) ?
C9 H9 . 0.9300 ?
C10 H10 . 0.9300 ?
C11 C12 . 1.369(4) ?
C11 H11 . 0.9300 ?
C12 C13 . 1.376(4) ?
C12 H12 . 0.9300 ?
C13 C14 . 1.391(4) ?
C13 C16 . 1.462(4) ?
C14 C15 . 1.369(4) ?
C14 H14 . 0.9300 ?
C15 H15 . 0.9300 ?
C16 C16 3_656 1.305(6) ?
C16 H16 . 0.9300 ?
C17 C22 . 1.377(4) ?
C17 C18 . 1.381(5) ?
C18 C19 . 1.376(5) ?
C18 H18 . 0.9300 ?
C19 C20 . 1.372(6) ?
C19 H19 . 0.9300 ?
C20 C21 . 1.356(6) ?
C20 H20 . 0.9300 ?
C21 C22 . 1.391(5) ?
C21 H21 . 0.9300 ?
C22 H22 . 0.9300 ?
C23 C28 . 1.380(4) ?
C23 C24 . 1.385(5) ?
C24 C25 . 1.386(5) ?
C24 H24 . 0.9300 ?
C25 C26 . 1.353(6) ?
C25 H25 . 0.9300 ?
C26 C27 . 1.366(6) ?
C26 H26 . 0.9300 ?
C27 C28 . 1.378(5) ?
C27 H27 . 0.9300 ?
C28 H28 . 0.9300 ?
C29 C34 . 1.366(4) ?
C29 C30 . 1.390(4) ?
C30 C31 . 1.380(5) ?
C30 H30 . 0.9300 ?
C31 C32 . 1.362(5) ?
C31 H31 . 0.9300 ?
C32 C33 . 1.365(6) ?
C32 H32 . 0.9300 ?
C33 C34 . 1.378(5) ?
C33 H33 . 0.9300 ?
C34 H34 . 0.9300 ?
